data_4132494
loop_
_publ_author_name
'Zhang, Xin'
'Frey, Brandon L.'
'Chen, Yu-Sheng'
'Zhang, Jian'

_publ_section_title
;
 Topology-Guided Stepwise Insertion of Three Secondary Linkers in
 Zirconium Metal-Organic Frameworks.
;
_journal_issue 24
_journal_name_full 'Journal of the American Chemical Society'
_journal_page_first 7710
_journal_page_last 7715
_journal_paper_doi 10.1021/jacs.8b04277
_journal_volume 140
_journal_year 2018
_chemical_formula_sum 'C44 H22 Hf3 O16'
_chemical_formula_weight 1342.09
_space_group_IT_number 65
_space_group_name_Hall '-C 2 2'
_space_group_name_H-M_alt 'C m m m'
_symmetry_cell_setting orthorhombic
_symmetry_space_group_name_H-M 'C m m m'
_atom_sites_solution_hydrogens geom
_atom_sites_solution_primary direct
_atom_sites_solution_secondary difmap
_audit_creation_method SHELXL-97
_cell_angle_alpha 90.00
_cell_angle_beta 90.00
_cell_angle_gamma 90.00
_cell_formula_units_Z 4
_cell_length_a 20.5524(17)
_cell_length_b 34.409(2)
_cell_length_c 21.0160(16)
_cell_measurement_reflns_used 512
_cell_measurement_temperature 100(2)
_cell_measurement_theta_max 34.316
_cell_measurement_theta_min 4.574
_cell_volume 14862.3(19)
_computing_structure_refinement 'SHELXL-97 (Sheldrick, 1997)'
_computing_structure_solution 'SHELXS-97 (Sheldrick, 1990)'
_diffrn_ambient_temperature 100(2)
_diffrn_measured_fraction_theta_full 0.982
_diffrn_measured_fraction_theta_max 0.982
_diffrn_measurement_device_type 'Bruker APEX-II CCD'
_diffrn_measurement_method '\f and \w scans'
_diffrn_radiation_monochromator graphite
_diffrn_radiation_source synchrotron
_diffrn_radiation_type synchrotron
_diffrn_radiation_wavelength 0.41328
_diffrn_reflns_av_R_equivalents 0.0599
_diffrn_reflns_av_sigmaI/netI 0.0304
_diffrn_reflns_limit_h_max 22
_diffrn_reflns_limit_h_min -22
_diffrn_reflns_limit_k_max 37
_diffrn_reflns_limit_k_min -36
_diffrn_reflns_limit_l_max 22
_diffrn_reflns_limit_l_min -21
_diffrn_reflns_number 79381
_diffrn_reflns_theta_full 12.98
_diffrn_reflns_theta_max 12.98
_diffrn_reflns_theta_min 0.56
_exptl_absorpt_coefficient_mu 1.139
_exptl_absorpt_correction_type multi-scan
_exptl_crystal_colour 'Light yellow'
_exptl_crystal_density_diffrn 0.600
_exptl_crystal_density_method 'not measured'
_exptl_crystal_description block
_exptl_crystal_F_000 2520
_exptl_crystal_size_max 0.5
_exptl_crystal_size_mid 0.4
_exptl_crystal_size_min 0.2
_refine_diff_density_max 3.791
_refine_diff_density_min -2.069
_refine_diff_density_rms 0.171
_refine_ls_extinction_coef 0.0008(2)
_refine_ls_extinction_expression Fc^*^=kFc[1+0.001xFc^2^\l^3^/sin(2\q)]^-1/4^
_refine_ls_extinction_method SHELXL
_refine_ls_goodness_of_fit_ref 1.183
_refine_ls_hydrogen_treatment mixed
_refine_ls_matrix_type full
_refine_ls_number_parameters 155
_refine_ls_number_reflns 5348
_refine_ls_number_restraints 0
_refine_ls_restrained_S_all 1.183
_refine_ls_R_factor_all 0.0808
_refine_ls_R_factor_gt 0.0723
_refine_ls_shift/su_max 0.003
_refine_ls_shift/su_mean 0.001
_refine_ls_structure_factor_coef Fsqd
_refine_ls_weighting_details 'calc w=1/[\s^2^(Fo^2^)+(0.1910P)^2^+0.0000P] where P=(Fo^2^+2Fc^2^)/3'
_refine_ls_weighting_scheme calc
_refine_ls_wR_factor_gt 0.2391
_refine_ls_wR_factor_ref 0.2524
_reflns_number_gt 4221
_reflns_number_total 5348
_reflns_threshold_expression >2sigma(I)
_cod_data_source_file ja8b04277_si_004.cif
_cod_data_source_block NPF-300-Hf
_cod_original_cell_volume 14862.1(19)
_cod_original_sg_symbol_H-M Cmmm
_cod_database_code 4132494

loop_
_symmetry_equiv_pos_as_xyz
'x, y, z'
'-x, -y, z'
'-x, y, -z'
'x, -y, -z'
'x+1/2, y+1/2, z'
'-x+1/2, -y+1/2, z'
'-x+1/2, y+1/2, -z'
'x+1/2, -y+1/2, -z'
'-x, -y, -z'
'x, y, -z'
'x, -y, z'
'-x, y, z'
'-x+1/2, -y+1/2, -z'
'x+1/2, y+1/2, -z'
'x+1/2, -y+1/2, z'
'-x+1/2, y+1/2, z'

loop_
_atom_site_label
_atom_site_type_symbol
_atom_site_fract_x
_atom_site_fract_y
_atom_site_fract_z
_atom_site_U_iso_or_equiv
_atom_site_adp_type
_atom_site_occupancy
_atom_site_symmetry_multiplicity
_atom_site_calc_flag
_atom_site_refinement_flags
Hf1 Hf 0.0000 0.070626(17) 0.5000 0.0605(4) Uani 1 4 d S
Hf2 Hf 0.08551(3) 0.0000 0.41616(2) 0.0632(4) Uani 1 2 d S
O1 O 0.0867(5) 0.0344(3) 0.5000 0.089(3) Uani 1 2 d S
O3 O 0.0643(3) 0.10376(15) 0.4380(3) 0.0646(15) Uani 1 1 d .
O2 O 0.0000 0.0348(3) 0.4147(5) 0.084(3) Uani 1 2 d S
O5 O 0.0787(5) 0.0000 0.3140(4) 0.090(3) Uani 1 2 d S
O4 O 0.1191(4) 0.05878(17) 0.3817(3) 0.087(2) Uani 1 1 d .
O6 O 0.1920(5) 0.0000 0.4218(5) 0.093(3) Uani 1 2 d S
C1 C 0.1027(7) 0.0932(3) 0.3960(5) 0.087(3) Uani 1 1 d .
C13 C 0.1397(6) 0.1249(3) 0.3588(5) 0.086(3) Uani 1 1 d .
C12 C 0.1748(6) 0.1171(3) 0.3073(4) 0.087(3) Uani 1 1 d .
H12A H 0.1816 0.0910 0.2939 0.104 Uiso 1 1 calc R
C11 C 0.2500 0.2500 0.2868(5) 0.092(5) Uani 1 2 d S
H11A H 0.2500 0.2500 0.3320 0.111 Uiso 1 2 calc SR
C10 C 0.1970(6) 0.1853(3) 0.2920(4) 0.096(4) Uani 1 1 d .
C9 C 0.2243(7) 0.2188(3) 0.1894(4) 0.110(4) Uani 1 1 d .
H9A H 0.2085 0.1972 0.1659 0.132 Uiso 1 1 calc R
C8 C 0.2015(7) 0.1481(3) 0.2733(5) 0.107(4) Uani 1 1 d .
H8A H 0.2241 0.1426 0.2349 0.128 Uiso 1 1 calc R
C7 C 0.2211(6) 0.2184(3) 0.2557(4) 0.104(4) Uani 1 1 d .
C6 C 0.1293(7) 0.1633(2) 0.3790(4) 0.097(4) Uani 1 1 d .
H6B H 0.1032 0.1689 0.4152 0.117 Uiso 1 1 calc R
C5 C 0.1575(7) 0.1919(3) 0.3456(5) 0.112(4) Uani 1 1 d .
H5B H 0.1505 0.2179 0.3588 0.134 Uiso 1 1 calc R
C4 C 0.2500 0.2500 0.1579(5) 0.105(6) Uani 1 2 d S
C3 C 0.2500 0.2500 0.0873(7) 0.170(13) Uani 1 2 d S
C2 C 0.2500 0.2500 0.0336(7) 0.151(10) Uani 1 2 d S

loop_
_atom_site_aniso_label
_atom_site_aniso_U_11
_atom_site_aniso_U_22
_atom_site_aniso_U_33
_atom_site_aniso_U_23
_atom_site_aniso_U_13
_atom_site_aniso_U_12
Hf1 0.1193(7) 0.0199(5) 0.0424(5) 0.000 0.000 0.000
Hf2 0.1175(7) 0.0242(4) 0.0478(5) 0.000 0.0044(2) 0.000
O1 0.153(9) 0.062(6) 0.051(5) 0.000 0.000 0.057(6)
O3 0.124(4) 0.027(3) 0.043(3) 0.004(2) 0.014(3) -0.002(3)
O2 0.076(6) 0.036(5) 0.140(9) -0.040(5) 0.000 0.000
O5 0.165(9) 0.045(5) 0.058(5) 0.000 0.029(5) 0.000
O4 0.160(6) 0.025(3) 0.075(4) -0.006(3) 0.035(4) -0.005(4)
O6 0.087(6) 0.081(8) 0.111(8) 0.000 0.020(5) 0.000
C1 0.175(10) 0.034(6) 0.053(5) -0.001(5) 0.018(6) -0.019(6)
C13 0.154(9) 0.040(5) 0.065(6) 0.001(4) 0.007(6) -0.016(6)
C12 0.150(9) 0.042(5) 0.069(6) -0.006(4) 0.023(6) -0.046(6)
C11 0.181(14) 0.053(8) 0.042(6) 0.000 0.000 -0.050(9)
C10 0.202(12) 0.037(5) 0.051(5) -0.011(4) 0.011(6) -0.049(6)
C9 0.202(13) 0.069(7) 0.058(5) -0.004(5) 0.009(7) -0.063(8)
C8 0.195(12) 0.061(7) 0.064(5) -0.012(5) 0.031(7) -0.034(7)
C7 0.189(11) 0.068(7) 0.055(5) -0.004(5) 0.018(6) -0.073(7)
C6 0.208(12) 0.025(5) 0.060(5) -0.013(4) 0.032(6) -0.029(6)
C5 0.212(13) 0.036(6) 0.088(7) -0.021(5) 0.048(8) -0.016(7)
C4 0.212(17) 0.071(9) 0.032(6) 0.000 0.000 -0.065(11)
C3 0.34(3) 0.111(16) 0.059(10) 0.000 0.000 -0.15(2)
C2 0.28(3) 0.126(15) 0.047(7) 0.000 0.000 -0.145(17)

loop_
_atom_type_symbol
_atom_type_description
_atom_type_scat_dispersion_real
_atom_type_scat_dispersion_imag
_atom_type_scat_source
C C 0.0015 0.0009 'International Tables Vol C Tables 4.2.6.8 and 6.1.1.4'
H H 0.0000 0.0000 'International Tables Vol C Tables 4.2.6.8 and 6.1.1.4'
O O 0.0056 0.0036 'International Tables Vol C Tables 4.2.6.8 and 6.1.1.4'
Hf Hf -0.3548 4.1643 'International Tables Vol C Tables 4.2.6.8 and 6.1.1.4'

loop_
_geom_angle_atom_site_label_1
_geom_angle_atom_site_label_2
_geom_angle_atom_site_label_3
_geom_angle
_geom_angle_site_symmetry_1
_geom_angle_site_symmetry_3
O2 Hf1 O2 111.0(6) . 10_556
O2 Hf1 O1 71.05(19) . .
O2 Hf1 O1 71.05(19) 10_556 .
O2 Hf1 O1 71.05(19) . 3_556
O2 Hf1 O1 71.05(19) 10_556 3_556
O1 Hf1 O1 110.0(6) . 3_556
O2 Hf1 O3 142.16(18) . 10_556
O2 Hf1 O3 78.6(3) 10_556 10_556
O1 Hf1 O3 78.7(3) . 10_556
O1 Hf1 O3 142.84(16) 3_556 10_556
O2 Hf1 O3 78.6(3) . .
O2 Hf1 O3 142.16(18) 10_556 .
O1 Hf1 O3 78.7(3) . .
O1 Hf1 O3 142.84(16) 3_556 .
O3 Hf1 O3 73.5(3) 10_556 .
O2 Hf1 O3 142.16(18) . 3_556
O2 Hf1 O3 78.6(3) 10_556 3_556
O1 Hf1 O3 142.84(16) . 3_556
O1 Hf1 O3 78.7(3) 3_556 3_556
O3 Hf1 O3 74.7(3) 10_556 3_556
O3 Hf1 O3 116.9(3) . 3_556
O2 Hf1 O3 78.6(3) . 12
O2 Hf1 O3 142.16(18) 10_556 12
O1 Hf1 O3 142.84(16) . 12
O1 Hf1 O3 78.7(3) 3_556 12
O3 Hf1 O3 116.9(3) 10_556 12
O3 Hf1 O3 74.7(3) . 12
O3 Hf1 O3 73.5(3) 3_556 12
O2 Hf1 Hf2 35.59(14) . 2
O2 Hf1 Hf2 91.3(2) 10_556 2
O1 Hf1 Hf2 90.8(3) . 2
O1 Hf1 Hf2 35.45(15) 3_556 2
O3 Hf1 Hf2 167.24(15) 10_556 2
O3 Hf1 Hf2 111.65(15) . 2
O3 Hf1 Hf2 111.25(17) 3_556 2
O3 Hf1 Hf2 75.88(14) 12 2
O2 Hf1 Hf2 35.59(14) . .
O2 Hf1 Hf2 91.3(2) 10_556 .
O1 Hf1 Hf2 35.45(16) . .
O1 Hf1 Hf2 90.8(3) 3_556 .
O3 Hf1 Hf2 111.25(17) 10_556 .
O3 Hf1 Hf2 75.88(14) . .
O3 Hf1 Hf2 167.24(14) 3_556 .
O3 Hf1 Hf2 111.65(15) 12 .
Hf2 Hf1 Hf2 60.698(19) 2 .
O2 Hf1 Hf2 91.3(2) . 10_556
O2 Hf1 Hf2 35.59(14) 10_556 10_556
O1 Hf1 Hf2 35.45(16) . 10_556
O1 Hf1 Hf2 90.8(3) 3_556 10_556
O3 Hf1 Hf2 75.88(14) 10_556 10_556
O3 Hf1 Hf2 111.25(17) . 10_556
O3 Hf1 Hf2 111.65(15) 3_556 10_556
O3 Hf1 Hf2 167.24(14) 12 10_556
Hf2 Hf1 Hf2 91.363(18) 2 10_556
Hf2 Hf1 Hf2 60.869(16) . 10_556
O2 Hf1 Hf2 91.3(2) . 9_556
O2 Hf1 Hf2 35.59(14) 10_556 9_556
O1 Hf1 Hf2 90.8(3) . 9_556
O1 Hf1 Hf2 35.45(15) 3_556 9_556
O3 Hf1 Hf2 111.65(15) 10_556 9_556
O3 Hf1 Hf2 167.24(15) . 9_556
O3 Hf1 Hf2 75.88(14) 3_556 9_556
O3 Hf1 Hf2 111.25(17) 12 9_556
Hf2 Hf1 Hf2 60.869(16) 2 9_556
Hf2 Hf1 Hf2 91.363(19) . 9_556
Hf2 Hf1 Hf2 60.698(19) 10_556 9_556
O1 Hf2 O1 67.8(5) . 11
O1 Hf2 O2 109.6(4) . 2
O1 Hf2 O2 73.0(3) 11 2
O1 Hf2 O2 73.0(3) . .
O1 Hf2 O2 109.6(4) 11 .
O2 Hf2 O2 68.6(4) 2 .
O1 Hf2 O5 146.0(2) . .
O1 Hf2 O5 146.0(2) 11 .
O2 Hf2 O5 86.1(4) 2 .
O2 Hf2 O5 86.1(4) . .
O1 Hf2 O6 86.8(4) . .
O1 Hf2 O6 86.8(4) 11 .
O2 Hf2 O6 145.6(2) 2 .
O2 Hf2 O6 145.6(2) . .
O5 Hf2 O6 96.8(4) . .
O1 Hf2 O4 76.3(3) . .
O1 Hf2 O4 139.7(3) 11 .
O2 Hf2 O4 138.9(3) 2 .
O2 Hf2 O4 75.1(3) . .
O5 Hf2 O4 72.5(2) . .
O6 Hf2 O4 73.2(2) . .
O1 Hf2 O4 139.7(3) . 11
O1 Hf2 O4 76.3(3) 11 11
O2 Hf2 O4 75.1(3) 2 11
O2 Hf2 O4 138.9(3) . 11
O5 Hf2 O4 72.5(2) . 11
O6 Hf2 O4 73.2(2) . 11
O4 Hf2 O4 127.3(3) . 11
O1 Hf2 Hf1 88.5(3) . 9_556
O1 Hf2 Hf1 36.5(2) 11 9_556
O2 Hf2 Hf1 36.5(2) 2 9_556
O2 Hf2 Hf1 89.0(3) . 9_556
O5 Hf2 Hf1 118.21(18) . 9_556
O6 Hf2 Hf1 118.50(16) . 9_556
O4 Hf2 Hf1 160.64(16) . 9_556
O4 Hf2 Hf1 72.02(16) 11 9_556
O1 Hf2 Hf1 36.5(2) . .
O1 Hf2 Hf1 88.5(3) 11 .
O2 Hf2 Hf1 89.0(3) 2 .
O2 Hf2 Hf1 36.5(2) . .
O5 Hf2 Hf1 118.21(18) . .
O6 Hf2 Hf1 118.50(16) . .
O4 Hf2 Hf1 72.02(16) . .
O4 Hf2 Hf1 160.64(16) 11 .
Hf1 Hf2 Hf1 88.637(18) 9_556 .
O1 Hf2 Hf2 90.6(3) . 2
O1 Hf2 Hf2 90.6(3) 11 2
O2 Hf2 Hf2 34.3(2) 2 2
O2 Hf2 Hf2 34.3(2) . 2
O5 Hf2 Hf2 86.3(3) . 2
O6 Hf2 Hf2 176.9(3) . 2
O4 Hf2 Hf2 107.8(2) . 2
O4 Hf2 Hf2 107.8(2) 11 2
Hf1 Hf2 Hf2 59.651(10) 9_556 2
Hf1 Hf2 Hf2 59.651(10) . 2
O1 Hf2 Hf2 33.9(2) . 10_556
O1 Hf2 Hf2 33.9(2) 11 10_556
O2 Hf2 Hf2 90.8(3) 2 10_556
O2 Hf2 Hf2 90.8(3) . 10_556
O5 Hf2 Hf2 176.3(3) . 10_556
O6 Hf2 Hf2 86.9(3) . 10_556
O4 Hf2 Hf2 108.73(16) . 10_556
O4 Hf2 Hf2 108.73(16) 11 10_556
Hf1 Hf2 Hf2 59.565(8) 9_556 10_556
Hf1 Hf2 Hf2 59.565(8) . 10_556
Hf2 Hf2 Hf2 90.0 2 10_556
Hf2 O1 Hf2 112.2(5) . 10_556
Hf2 O1 Hf1 108.1(3) . .
Hf2 O1 Hf1 108.1(3) 10_556 .
C1 O3 Hf1 131.3(5) . .
Hf2 O2 Hf2 111.4(4) . 2
Hf2 O2 Hf1 107.9(3) . .
Hf2 O2 Hf1 107.9(3) 2 .
C1 O4 Hf2 132.8(6) . .
O3 C1 O4 127.7(8) . .
O3 C1 C13 118.0(8) . .
O4 C1 C13 114.1(9) . .
C12 C13 C6 121.3(9) . .
C12 C13 C1 122.5(8) . .
C6 C13 C1 116.0(9) . .
C13 C12 C8 118.4(9) . .
C7 C11 C7 124.5(11) . 6
C8 C10 C5 115.3(9) . .
C8 C10 C7 124.7(9) . .
C5 C10 C7 119.2(9) . .
C4 C9 C7 120.6(9) . .
C10 C8 C12 123.6(9) . .
C9 C7 C11 115.9(8) . .
C9 C7 C10 123.1(8) . .
C11 C7 C10 120.5(8) . .
C5 C6 C13 117.8(9) . .
C6 C5 C10 123.4(9) . .
C9 C4 C9 122.1(11) 6 .
C9 C4 C3 118.9(6) 6 .
C9 C4 C3 118.9(6) . .
C2 C3 C4 180.000(2) . .
C3 C2 C2 180.000(2) . 13

loop_
_geom_bond_atom_site_label_1
_geom_bond_atom_site_label_2
_geom_bond_distance
_geom_bond_site_symmetry_2
Hf1 O2 2.174(8) .
Hf1 O2 2.174(8) 10_556
Hf1 O1 2.175(8) .
Hf1 O1 2.175(8) 3_556
Hf1 O3 2.178(5) 10_556
Hf1 O3 2.178(5) .
Hf1 O3 2.178(5) 3_556
Hf1 O3 2.178(5) 12
Hf1 Hf2 3.4784(6) 2
Hf1 Hf2 3.4784(6) .
Hf1 Hf2 3.4784(6) 10_556
Hf1 Hf2 3.4784(6) 9_556
Hf2 O1 2.122(6) .
Hf2 O1 2.122(6) 11
Hf2 O2 2.128(5) 2
Hf2 O2 2.128(5) .
Hf2 O5 2.152(9) .
Hf2 O6 2.191(10) .
Hf2 O4 2.257(6) .
Hf2 O4 2.257(6) 11
Hf2 Hf1 3.4784(6) 9_556
Hf2 Hf2 3.5150(12) 2
Hf2 Hf2 3.5240(9) 10_556
O1 Hf2 2.122(6) 10_556
O3 C1 1.238(12) .
O2 Hf2 2.128(5) 2
O4 C1 1.269(11) .
C1 C13 1.541(13) .
C13 C12 1.330(13) .
C13 C6 1.404(12) .
C12 C8 1.395(13) .
C11 C7 1.401(10) .
C11 C7 1.401(10) 6
C10 C8 1.341(14) .
C10 C5 1.408(14) .
C10 C7 1.457(12) .
C9 C4 1.368(11) .
C9 C7 1.396(13) .
C6 C5 1.339(13) .
C4 C9 1.368(11) 6
C4 C3 1.485(18) .
C3 C2 1.128(17) .
C2 C2 1.41(3) 13
